data_7027727
loop_
_publ_author_name
'Calderazzo, Fausto'
'Marchetti, Fabio'
'Pampaloni, Guido'
'Passarelli, Vincenzo'

_publ_section_title
;
 Co-ordination properties of 1,10-phenanthroline-5,6-dione towards group 4
 and 5 metals in low and high oxidation states&#x200A;&#x2020;
;
_journal_issue 24
_journal_name_full 'Journal of the Chemical Society, Dalton Transactions'
_journal_page_first 4389
_journal_paper_doi 10.1039/a906016b
_journal_year 1999
_chemical_formula_sum 'C12 H6 N2 O2'
_chemical_formula_weight 210.19
_chemical_name_systematic
;
1,10-Phenanthroline-5,6-dione
;
_space_group_IT_number 2
_symmetry_cell_setting triclinic
_symmetry_space_group_name_Hall '-P 1'
_symmetry_space_group_name_H-M 'P -1'
_atom_sites_solution_hydrogens geom
_atom_sites_solution_primary direct
_atom_sites_solution_secondary difmap
_audit_creation_method SHELXL-97
_cell_angle_alpha 83.050(10)
_cell_angle_beta 84.240(10)
_cell_angle_gamma 83.450(10)
_cell_formula_units_Z 4
_cell_length_a 7.2720(10)
_cell_length_b 9.3360(10)
_cell_length_c 13.6050(10)
_cell_measurement_reflns_used 28
_cell_measurement_temperature 293(2)
_cell_measurement_theta_max 25.139
_cell_measurement_theta_min 9.993
_cell_volume 907.38(17)
_computing_cell_refinement 'Siemens XSCANS'
_computing_data_collection 'Siemens XSCANS'
_computing_data_reduction 'Siemens XSCANS'
_computing_molecular_graphics 'Siemens SHELXTL'
_computing_publication_material 'Siemens SHELXTL'
_computing_structure_refinement 'SHELXL-97 (Sheldrick, 1997)'
_computing_structure_solution 'SHELXS-97 (Sheldrick, 1990)'
_diffrn_ambient_temperature 293(2)
_diffrn_measured_fraction_theta_full 0.998
_diffrn_measured_fraction_theta_max 0.998
_diffrn_measurement_device 'Siemens P4'
_diffrn_measurement_method '2\q/\w scans'
_diffrn_radiation_monochromator graphite
_diffrn_radiation_source 'fine-focus sealed tube'
_diffrn_radiation_type MoK\a
_diffrn_radiation_wavelength 0.71073
_diffrn_reflns_av_R_equivalents 0.0163
_diffrn_reflns_av_sigmaI/netI 0.0287
_diffrn_reflns_limit_h_max 7
_diffrn_reflns_limit_h_min -1
_diffrn_reflns_limit_k_max 9
_diffrn_reflns_limit_k_min -9
_diffrn_reflns_limit_l_max 14
_diffrn_reflns_limit_l_min -14
_diffrn_reflns_number 3028
_diffrn_reflns_theta_full 22.50
_diffrn_reflns_theta_max 22.50
_diffrn_reflns_theta_min 2.21
_diffrn_standards_interval_count 97
_diffrn_standards_number 3
_exptl_absorpt_coefficient_mu 0.108
_exptl_absorpt_correction_type 'not corrected'
_exptl_crystal_colour Orange
_exptl_crystal_density_diffrn 1.539
_exptl_crystal_density_method 'not measured'
_exptl_crystal_description Prism
_exptl_crystal_F_000 432
_exptl_crystal_size_max 0.50
_exptl_crystal_size_mid 0.28
_exptl_crystal_size_min 0.08
_refine_diff_density_max 0.133
_refine_diff_density_min -0.222
_refine_diff_density_rms 0.044
_refine_ls_extinction_method none
_refine_ls_goodness_of_fit_ref 1.049
_refine_ls_hydrogen_treatment mixed
_refine_ls_matrix_type full
_refine_ls_number_parameters 289
_refine_ls_number_reflns 2363
_refine_ls_number_restraints 0
_refine_ls_restrained_S_all 1.049
_refine_ls_R_factor_all 0.0774
_refine_ls_R_factor_gt 0.0436
_refine_ls_shift/su_max 0.003
_refine_ls_shift/su_mean 0.000
_refine_ls_structure_factor_coef Fsqd
_refine_ls_weighting_details 'calc w=1/[\s^2^(Fo^2^)+(0.0578P)^2^+0.0734P] where P=(Fo^2^+2Fc^2^)/3'
_refine_ls_weighting_scheme calc
_refine_ls_wR_factor_gt 0.1003
_refine_ls_wR_factor_ref 0.1154
_reflns_number_gt 1537
_reflns_number_total 2363
_reflns_threshold_expression >2sigma(I)
_cod_data_source_file 906016Bsup1.cif
_cod_data_source_block fenqui2
_cod_depositor_comments
;
The following automatic conversions were performed:

'_symmetry_cell_setting' value 'Triclinic' changed to 'triclinic'
according to /home/saulius/struct/CIF-dictionaries/cif_core.dic
dictionary named 'cif_core.dic' version 2.4.2 from 2011-04-26.

Automatic conversion script
Id: cif_fix_values 1891 2012-01-12 08:04:46Z andrius 
;
_cod_original_sg_symbol_H-M P-1
_cod_database_code 7027727

loop_
_symmetry_equiv_pos_as_xyz
'x, y, z'
'-x, -y, -z'

loop_
_atom_site_label
_atom_site_type_symbol
_atom_site_fract_x
_atom_site_fract_y
_atom_site_fract_z
_atom_site_U_iso_or_equiv
_atom_site_adp_type
_atom_site_occupancy
_atom_site_symmetry_multiplicity
_atom_site_calc_flag
_atom_site_refinement_flags
O1 O 0.4073(3) -0.3330(2) 0.09104(15) 0.0719(7) Uani 1 1 d .
C1 C 0.3512(4) -0.2202(3) 0.0442(2) 0.0458(7) Uani 1 1 d .
C2 C 0.3069(4) -0.2105(3) -0.06010(19) 0.0402(7) Uani 1 1 d .
C3 C 0.3399(4) -0.3326(3) -0.1111(2) 0.0546(8) Uani 1 1 d .
H3 H 0.3926 -0.4202 -0.0807 0.071 Uiso 1 1 calc R
C4 C 0.2933(4) -0.3215(3) -0.2070(2) 0.0634(9) Uani 1 1 d .
H4 H 0.3151 -0.4006 -0.2436 0.082 Uiso 1 1 calc R
C5 C 0.2129(4) -0.1896(3) -0.2477(2) 0.0619(9) Uani 1 1 d .
H5 H 0.1778 -0.1838 -0.3120 0.080 Uiso 1 1 calc R
N1 N 0.1815(3) -0.0694(2) -0.20181(15) 0.0502(7) Uani 1 1 d .
C6 C 0.2312(3) -0.0801(3) -0.10854(17) 0.0356(7) Uani 1 1 d .
C7 C 0.2020(3) 0.0552(3) -0.05868(18) 0.0345(6) Uani 1 1 d .
N2 N 0.1320(3) 0.1763(2) -0.11106(15) 0.0434(6) Uani 1 1 d .
C8 C 0.1152(4) 0.2990(3) -0.0676(2) 0.0504(8) Uani 1 1 d .
H8 H 0.0706 0.3842 -0.1042 0.065 Uiso 1 1 calc R
C9 C 0.1590(4) 0.3079(3) 0.0269(2) 0.0479(8) Uani 1 1 d .
H9 H 0.1438 0.3964 0.0532 0.062 Uiso 1 1 calc R
C10 C 0.2258(4) 0.1835(3) 0.0819(2) 0.0434(7) Uani 1 1 d .
H10 H 0.2540 0.1853 0.1469 0.056 Uiso 1 1 calc R
C11 C 0.2505(3) 0.0544(3) 0.03851(17) 0.0336(6) Uani 1 1 d .
C12 C 0.3271(4) -0.0807(3) 0.09469(19) 0.0398(7) Uani 1 1 d .
O2 O 0.3722(3) -0.0840(2) 0.17807(14) 0.0626(6) Uani 1 1 d .
O3 O 0.1310(3) 0.4489(2) 0.23788(15) 0.0785(8) Uani 1 1 d .
C13 C 0.1751(4) 0.4477(3) 0.3212(2) 0.0480(8) Uani 1 1 d .
C14 C 0.1624(3) 0.5797(3) 0.37241(18) 0.0361(7) Uani 1 1 d .
C15 C 0.1007(4) 0.7133(3) 0.32441(19) 0.0455(7) Uani 1 1 d .
H15 H 0.0656 0.7206 0.2600 0.059 Uiso 1 1 calc R
C16 C 0.0918(4) 0.8347(3) 0.3729(2) 0.0504(8) Uani 1 1 d .
H16 H 0.0536 0.9260 0.3418 0.066 Uiso 1 1 calc R
C17 C 0.1410(4) 0.8172(3) 0.4685(2) 0.0492(8) Uani 1 1 d .
H17 H 0.1334 0.8999 0.5011 0.064 Uiso 1 1 calc R
N3 N 0.1992(3) 0.6908(2) 0.51850(15) 0.0435(6) Uani 1 1 d .
C18 C 0.2123(3) 0.5732(2) 0.46986(18) 0.0332(6) Uani 1 1 d .
C19 C 0.2834(3) 0.4321(3) 0.52404(18) 0.0343(6) Uani 1 1 d .
N4 N 0.3315(3) 0.4345(2) 0.61655(15) 0.0401(6) Uani 1 1 d .
C20 C 0.3936(4) 0.3080(3) 0.6654(2) 0.0474(8) Uani 1 1 d .
H20 H 0.4279 0.3088 0.7293 0.062 Uiso 1 1 calc R
C21 C 0.4100(4) 0.1768(3) 0.6271(2) 0.0505(8) Uani 1 1 d .
H21 H 0.4529 0.0917 0.6645 0.066 Uiso 1 1 calc R
C22 C 0.3617(4) 0.1749(3) 0.5329(2) 0.0490(8) Uani 1 1 d .
H22 H 0.3716 0.0880 0.5049 0.064 Uiso 1 1 calc R
C23 C 0.2976(3) 0.3041(3) 0.47948(18) 0.0388(7) Uani 1 1 d .
C24 C 0.2459(4) 0.3024(3) 0.3780(2) 0.0495(8) Uani 1 1 d .
O4 O 0.2541(4) 0.1928(2) 0.33793(16) 0.0855(8) Uani 1 1 d .

loop_
_atom_site_aniso_label
_atom_site_aniso_U_11
_atom_site_aniso_U_22
_atom_site_aniso_U_33
_atom_site_aniso_U_23
_atom_site_aniso_U_13
_atom_site_aniso_U_12
O1 0.0996(19) 0.0480(12) 0.0605(14) 0.0090(11) -0.0175(13) 0.0181(12)
C1 0.0456(19) 0.0418(17) 0.0470(17) 0.0050(14) -0.0088(15) 0.0024(14)
C2 0.0410(18) 0.0348(15) 0.0444(16) -0.0044(13) -0.0058(14) -0.0001(13)
C3 0.060(2) 0.0377(16) 0.066(2) -0.0086(15) -0.0051(17) 0.0013(15)
C4 0.078(3) 0.053(2) 0.064(2) -0.0250(17) -0.0053(19) -0.0075(18)
C5 0.083(3) 0.065(2) 0.0423(18) -0.0167(16) -0.0142(17) -0.0085(19)
N1 0.0716(18) 0.0476(14) 0.0343(14) -0.0116(11) -0.0132(12) -0.0034(13)
C6 0.0398(17) 0.0388(15) 0.0289(15) -0.0049(12) -0.0035(13) -0.0061(13)
C7 0.0336(16) 0.0353(15) 0.0336(15) 0.0001(12) -0.0046(12) -0.0014(12)
N2 0.0577(16) 0.0353(13) 0.0371(13) -0.0031(11) -0.0156(12) 0.0049(11)
C8 0.064(2) 0.0377(16) 0.0483(18) -0.0032(14) -0.0132(16) 0.0065(14)
C9 0.059(2) 0.0398(15) 0.0452(17) -0.0117(13) -0.0090(15) 0.0034(14)
C10 0.0472(19) 0.0500(18) 0.0346(15) -0.0108(13) -0.0049(14) -0.0045(14)
C11 0.0357(16) 0.0389(15) 0.0261(14) -0.0002(12) -0.0050(12) -0.0043(12)
C12 0.0375(17) 0.0521(17) 0.0291(15) 0.0024(13) -0.0072(13) -0.0052(14)
O2 0.0827(16) 0.0672(14) 0.0376(12) 0.0023(10) -0.0234(11) 0.0017(11)
O3 0.124(2) 0.0741(15) 0.0413(13) -0.0103(11) -0.0335(13) -0.0024(14)
C13 0.054(2) 0.0587(19) 0.0332(17) -0.0069(14) -0.0076(15) -0.0078(15)
C14 0.0337(17) 0.0452(16) 0.0297(14) -0.0005(12) -0.0060(12) -0.0063(13)
C15 0.0452(18) 0.0555(18) 0.0341(15) 0.0072(14) -0.0103(14) -0.0049(14)
C16 0.050(2) 0.0457(17) 0.0516(18) 0.0071(15) -0.0061(15) 0.0019(14)
C17 0.059(2) 0.0374(16) 0.0512(18) -0.0055(14) -0.0117(16) 0.0033(15)
N3 0.0507(16) 0.0365(13) 0.0435(14) -0.0039(11) -0.0151(12) 0.0030(11)
C18 0.0291(16) 0.0357(15) 0.0347(15) -0.0015(12) -0.0060(13) -0.0018(12)
C19 0.0296(16) 0.0411(16) 0.0315(15) 0.0007(12) -0.0054(12) -0.0033(12)
N4 0.0468(15) 0.0429(13) 0.0302(12) 0.0006(10) -0.0112(11) -0.0007(11)
C20 0.0479(19) 0.0565(19) 0.0363(16) 0.0065(14) -0.0130(14) -0.0035(15)
C21 0.049(2) 0.0418(17) 0.0575(19) 0.0102(15) -0.0154(16) 0.0011(14)
C22 0.050(2) 0.0383(16) 0.059(2) -0.0059(14) -0.0108(16) 0.0017(14)
C23 0.0380(18) 0.0405(16) 0.0376(16) -0.0021(13) -0.0066(13) -0.0024(13)
C24 0.059(2) 0.0464(17) 0.0453(17) -0.0134(15) -0.0100(15) -0.0021(15)
O4 0.143(2) 0.0562(14) 0.0635(15) -0.0270(12) -0.0326(15) 0.0067(14)

loop_
_atom_type_symbol
_atom_type_description
_atom_type_scat_dispersion_real
_atom_type_scat_dispersion_imag
_atom_type_scat_source
C C 0.0033 0.0016 'International Tables Vol C Tables 4.2.6.8 and 6.1.1.4'
H H 0.0000 0.0000 'International Tables Vol C Tables 4.2.6.8 and 6.1.1.4'
N N 0.0061 0.0033 'International Tables Vol C Tables 4.2.6.8 and 6.1.1.4'
O O 0.0106 0.0060 'International Tables Vol C Tables 4.2.6.8 and 6.1.1.4'

loop_
_geom_angle_atom_site_label_1
_geom_angle_atom_site_label_2
_geom_angle_atom_site_label_3
_geom_angle
O1 C1 C2 123.1(3)
O1 C1 C12 118.8(2)
C2 C1 C12 118.1(2)
C3 C2 C6 119.2(2)
C3 C2 C1 120.0(2)
C6 C2 C1 120.9(2)
C4 C3 C2 118.7(3)
C3 C4 C5 118.0(3)
N1 C5 C4 125.0(3)
C5 N1 C6 116.7(2)
N1 C6 C2 122.2(2)
N1 C6 C7 116.6(2)
C2 C6 C7 121.1(2)
N2 C7 C11 122.0(2)
N2 C7 C6 117.4(2)
C11 C7 C6 120.6(2)
C7 N2 C8 117.0(2)
N2 C8 C9 124.7(3)
C8 C9 C10 118.5(2)
C9 C10 C11 118.6(2)
C10 C11 C7 119.1(2)
C10 C11 C12 120.0(2)
C7 C11 C12 120.9(2)
O2 C12 C11 122.3(2)
O2 C12 C1 119.5(2)
C11 C12 C1 118.2(2)
O3 C13 C14 123.0(3)
O3 C13 C24 119.1(2)
C14 C13 C24 117.9(2)
C15 C14 C18 118.5(2)
C15 C14 C13 120.2(2)
C18 C14 C13 121.2(2)
C16 C15 C14 119.3(3)
C17 C16 C15 117.9(3)
N3 C17 C16 125.2(3)
C17 N3 C18 116.7(2)
N3 C18 C14 122.4(2)
N3 C18 C19 117.0(2)
C14 C18 C19 120.6(2)
N4 C19 C23 122.1(2)
N4 C19 C18 117.3(2)
C23 C19 C18 120.6(2)
C20 N4 C19 117.3(2)
N4 C20 C21 124.3(3)
C22 C21 C20 118.2(3)
C21 C22 C23 119.3(3)
C22 C23 C19 118.8(2)
C22 C23 C24 119.4(2)
C19 C23 C24 121.7(2)
O4 C24 C23 123.2(3)
O4 C24 C13 118.9(2)
C23 C24 C13 117.9(2)

loop_
_geom_bond_atom_site_label_1
_geom_bond_atom_site_label_2
_geom_bond_distance
O1 C1 1.213(3)
C1 C2 1.477(4)
C1 C12 1.529(4)
C2 C3 1.391(4)
C2 C6 1.395(3)
C3 C4 1.369(4)
C4 C5 1.379(4)
C5 N1 1.335(3)
N1 C6 1.343(3)
C6 C7 1.489(3)
C7 N2 1.339(3)
C7 C11 1.401(3)
N2 C8 1.339(3)
C8 C9 1.370(4)
C9 C10 1.371(4)
C10 C11 1.391(3)
C11 C12 1.476(3)
C12 O2 1.208(3)
O3 C13 1.207(3)
C13 C14 1.477(3)
C13 C24 1.539(4)
C14 C15 1.385(3)
C14 C18 1.402(3)
C15 C16 1.371(4)
C16 C17 1.369(4)
C17 N3 1.336(3)
N3 C18 1.338(3)
C18 C19 1.494(3)
C19 N4 1.343(3)
C19 C23 1.393(3)
N4 C20 1.337(3)
C20 C21 1.376(4)
C21 C22 1.365(4)
C22 C23 1.388(3)
C23 C24 1.469(3)
C24 O4 1.209(3)
